data_7030502
loop_
_publ_author_name
'Clemente-Le\'on, Miguel'
'Coronado, Eugenio'
'Gim\'enez-L\'opez, M. Carmen'
'Romero, Francisco M.'
'Asthana, Saket'
'Desplanches, C\'edric'
'L\'etard, Jean-Fran\,cois'

_publ_section_title
;
 Structural, thermal and photomagnetic properties of spin crossover
 [Fe(bpp)2]2+ salts bearing [Cr(L)(ox)2]&#x2212; anions
;
_journal_coden_ASTM DTARAF
_journal_issue 38
_journal_name_full 'Dalton Transactions'
_journal_page_first 8087
_journal_page_last 8095
_journal_paper_doi 10.1039/b902825k
_journal_year 2009
_chemical_formula_sum 'C41 H43 Cl Cr Fe N12 O17.5'
_chemical_formula_weight 1127.17
_space_group_IT_number 14
_symmetry_space_group_name_Hall '-P 2ybc'
_symmetry_space_group_name_H-M 'P 1 21/c 1'
_atom_sites_solution_hydrogens geom
_atom_sites_solution_primary direct
_atom_sites_solution_secondary difmap
_audit_creation_method SHELXL-97
_cell_angle_alpha 90.00
_cell_angle_beta 115.1510(10)
_cell_angle_gamma 90.00
_cell_formula_units_Z 4
_cell_length_a 14.6664(2)
_cell_length_b 21.6730(3)
_cell_length_c 17.1849(2)
_cell_measurement_temperature 180(2)
_cell_volume 4944.58(12)
_computing_structure_refinement 'SHELXL-97 (Sheldrick, 2008)'
_diffrn_ambient_temperature 180(2)
_diffrn_measured_fraction_theta_full 0.995
_diffrn_measured_fraction_theta_max 0.995
_diffrn_radiation_monochromator graphite
_diffrn_radiation_source 'fine-focus sealed tube'
_diffrn_radiation_type MoK\a
_diffrn_radiation_wavelength 0.71073
_diffrn_reflns_av_R_equivalents 0.0292
_diffrn_reflns_av_sigmaI/netI 0.0438
_diffrn_reflns_limit_h_max 16
_diffrn_reflns_limit_h_min -16
_diffrn_reflns_limit_k_max 22
_diffrn_reflns_limit_k_min -24
_diffrn_reflns_limit_l_max 19
_diffrn_reflns_limit_l_min -19
_diffrn_reflns_number 12157
_diffrn_reflns_theta_full 23.25
_diffrn_reflns_theta_max 23.25
_diffrn_reflns_theta_min 1.80
_exptl_absorpt_coefficient_mu 0.651
_exptl_absorpt_correction_type none
_exptl_crystal_colour Red
_exptl_crystal_density_diffrn 1.514
_exptl_crystal_density_method 'not measured'
_exptl_crystal_F_000 2320
_exptl_crystal_size_max 0.5
_exptl_crystal_size_mid 0.1
_exptl_crystal_size_min 0.1
_refine_diff_density_max 1.311
_refine_diff_density_min -1.102
_refine_diff_density_rms 0.246
_refine_ls_extinction_method none
_refine_ls_goodness_of_fit_ref 1.125
_refine_ls_hydrogen_treatment mixed
_refine_ls_matrix_type full
_refine_ls_number_parameters 703
_refine_ls_number_reflns 7072
_refine_ls_number_restraints 3
_refine_ls_restrained_S_all 1.125
_refine_ls_R_factor_all 0.0839
_refine_ls_R_factor_gt 0.0560
_refine_ls_shift/su_max 0.000
_refine_ls_shift/su_mean 0.000
_refine_ls_structure_factor_coef Fsqd
_refine_ls_weighting_details 'calc w=1/[\s^2^(Fo^2^)+(0.1588P)^2^+0.7748P] where P=(Fo^2^+2Fc^2^)/3'
_refine_ls_weighting_scheme calc
_refine_ls_wR_factor_gt 0.1728
_refine_ls_wR_factor_ref 0.2197
_reflns_number_gt 5564
_reflns_number_total 7072
_reflns_threshold_expression >2\s(I)
_cod_duplicate_entry 7002328
_cod_data_source_file b902825k.txt
_cod_data_source_block mcg371a
_cod_original_cell_volume 4944.58(11)
_cod_original_sg_symbol_H-M P21/c
_cod_original_formula_sum 'C41 H43 Cl Cr Fe N12 O17.50'
_cod_database_code 7030502

loop_
_symmetry_equiv_pos_as_xyz
'x, y, z'
'-x, y+1/2, -z+1/2'
'-x, -y, -z'
'x, -y-1/2, z-1/2'

loop_
_atom_site_label
_atom_site_type_symbol
_atom_site_fract_x
_atom_site_fract_y
_atom_site_fract_z
_atom_site_U_iso_or_equiv
_atom_site_adp_type
_atom_site_occupancy
_atom_site_symmetry_multiplicity
_atom_site_calc_flag
_atom_site_refinement_flags
Fe Fe 0.77490(5) 0.22314(3) 0.93052(4) 0.0272(3) Uani 1 1 d .
Cr Cr 0.18266(6) 0.42229(3) 0.79044(5) 0.0233(3) Uani 1 1 d .
Cl Cl 0.25741(11) 0.15440(8) 0.81100(10) 0.0515(4) Uani 1 1 d .
O1 O 0.2891(2) 0.47873(14) 0.8652(2) 0.0264(7) Uani 1 1 d .
O2 O 0.1558(2) 0.48818(15) 0.7058(2) 0.0283(8) Uani 1 1 d .
O3 O 0.3858(3) 0.55237(17) 0.8478(2) 0.0368(9) Uani 1 1 d .
O4 O 0.2323(3) 0.57173(17) 0.6844(2) 0.0441(10) Uani 1 1 d .
O5 O 0.0897(2) 0.36229(15) 0.7109(2) 0.0259(8) Uani 1 1 d .
O6 O 0.2789(2) 0.38385(15) 0.7555(2) 0.0281(8) Uani 1 1 d .
O7 O 0.0884(3) 0.28483(15) 0.6247(2) 0.0321(8) Uani 1 1 d .
O8 O 0.2835(3) 0.32349(17) 0.6522(2) 0.0382(9) Uani 1 1 d .
O9 O 0.2398(6) 0.1068(3) 0.8602(5) 0.113(2) Uani 1 1 d .
O10 O 0.1736(4) 0.1976(3) 0.7869(4) 0.0863(18) Uani 1 1 d .
O11 O 0.3457(4) 0.1883(3) 0.8604(4) 0.0907(19) Uani 1 1 d .
O12 O 0.2605(4) 0.1296(3) 0.7358(3) 0.0814(17) Uani 1 1 d .
N1 N 0.8255(3) 0.3243(2) 0.8054(3) 0.0354(10) Uani 1 1 d .
H1N H 0.7764 0.3495 0.7945 0.043 Uiso 1 1 calc R
N2 N 0.8439(3) 0.27458(19) 0.8578(3) 0.0311(10) Uani 1 1 d .
N3 N 0.9057(3) 0.17229(18) 0.9455(2) 0.0262(9) Uani 1 1 d .
N4 N 0.7752(3) 0.1398(2) 1.0027(3) 0.0332(10) Uani 1 1 d .
N5 N 0.7165(4) 0.1118(2) 1.0357(3) 0.0439(12) Uani 1 1 d .
H5N H 0.6599 0.1263 1.0311 0.050 Uiso 1 1 calc .
N6 N 0.6041(3) 0.1526(2) 0.7627(3) 0.0357(11) Uani 1 1 d .
H6N H 0.6399 0.1216 0.7611 0.043 Uiso 1 1 calc R
N7 N 0.6378(3) 0.19794(19) 0.8210(3) 0.0304(10) Uani 1 1 d .
N8 N 0.6668(3) 0.2923(2) 0.9218(3) 0.0319(10) Uani 1 1 d .
N9 N 0.8465(3) 0.28425(19) 1.0443(3) 0.0281(10) Uani 1 1 d .
N10 N 0.9323(3) 0.28772(19) 1.1157(3) 0.0289(10) Uani 1 1 d .
H10N H 0.9803 0.2612 1.1295 0.035 Uiso 1 1 calc R
N11 N 0.0739(3) 0.45463(18) 0.8264(3) 0.0282(9) Uani 1 1 d .
N12 N 0.2089(3) 0.36483(18) 0.8934(3) 0.0260(9) Uani 1 1 d .
C1 C 0.8927(5) 0.3291(3) 0.7730(4) 0.0416(14) Uani 1 1 d .
H1 H 0.8929 0.3590 0.7343 0.050 Uiso 1 1 calc R
C2 C 0.9615(4) 0.2828(3) 0.8059(3) 0.0373(13) Uani 1 1 d .
H2 H 1.0182 0.2753 0.7960 0.045 Uiso 1 1 calc R
C3 C 0.9279(4) 0.2491(2) 0.8578(3) 0.0303(12) Uani 1 1 d .
C4 C 0.9652(4) 0.1930(2) 0.9090(3) 0.0298(11) Uani 1 1 d .
C5 C 1.0545(4) 0.1627(3) 0.9205(4) 0.0370(13) Uani 1 1 d .
H5 H 1.0955 0.1776 0.8956 0.044 Uiso 1 1 calc R
C6 C 1.0792(4) 0.1099(3) 0.9704(3) 0.0392(14) Uani 1 1 d .
H6 H 1.1381 0.0887 0.9796 0.047 Uiso 1 1 calc R
C7 C 1.0178(4) 0.0881(2) 1.0065(3) 0.0359(13) Uani 1 1 d .
H7 H 1.0350 0.0526 1.0401 0.043 Uiso 1 1 calc R
C8 C 0.9294(4) 0.1202(2) 0.9921(3) 0.0310(12) Uani 1 1 d .
C9 C 0.8553(4) 0.1027(2) 1.0235(3) 0.0311(12) Uani 1 1 d .
C10 C 0.8479(5) 0.0514(3) 1.0702(4) 0.0451(14) Uani 1 1 d .
H10 H 0.8936 0.0192 1.0923 0.054 Uiso 1 1 calc R
C11 C 0.7569(5) 0.0593(3) 1.0762(4) 0.0489(15) Uani 1 1 d .
H11 H 0.7294 0.0329 1.1033 0.059 Uiso 1 1 calc R
C12 C 0.9352(4) 0.3368(3) 1.1630(3) 0.0357(13) Uani 1 1 d .
H12 H 0.9880 0.3479 1.2149 0.043 Uiso 1 1 calc R
C13 C 0.8456(4) 0.3683(3) 1.1212(3) 0.0367(13) Uani 1 1 d .
H13 H 0.8254 0.4045 1.1385 0.044 Uiso 1 1 calc R
C14 C 0.7924(4) 0.3339(2) 1.0475(3) 0.0318(12) Uani 1 1 d .
C15 C 0.6910(4) 0.3396(3) 0.9776(3) 0.0361(13) Uani 1 1 d .
C16 C 0.6241(4) 0.3880(3) 0.9680(4) 0.0504(16) Uani 1 1 d .
H16 H 0.6424 0.4211 1.0061 0.060 Uiso 1 1 calc R
C17 C 0.5298(5) 0.3851(3) 0.8999(4) 0.0560(19) Uani 1 1 d .
H17 H 0.4835 0.4166 0.8920 0.067 Uiso 1 1 calc R
C18 C 0.5036(4) 0.3361(3) 0.8435(4) 0.0494(16) Uani 1 1 d .
H18 H 0.4398 0.3337 0.7983 0.059 Uiso 1 1 calc R
C19 C 0.5747(4) 0.2900(3) 0.8557(3) 0.0358(13) Uani 1 1 d .
C20 C 0.5590(4) 0.2364(2) 0.8007(3) 0.0294(11) Uani 1 1 d .
C21 C 0.4762(4) 0.2153(3) 0.7294(4) 0.0416(14) Uani 1 1 d .
H21 H 0.4130 0.2335 0.7025 0.050 Uiso 1 1 calc R
C22 C 0.5086(4) 0.1614(3) 0.7075(4) 0.0437(14) Uani 1 1 d .
H22 H 0.4705 0.1356 0.6620 0.052 Uiso 1 1 calc R
C23 C 0.3101(4) 0.5207(2) 0.8213(3) 0.0266(11) Uani 1 1 d .
C24 C 0.2272(4) 0.5287(2) 0.7280(3) 0.0299(12) Uani 1 1 d .
C25 C 0.1295(4) 0.3280(2) 0.6724(3) 0.0254(11) Uani 1 1 d .
C26 C 0.2401(4) 0.3453(2) 0.6925(3) 0.0262(11) Uani 1 1 d .
C27 C 0.0030(4) 0.4964(2) 0.7870(3) 0.0344(12) Uani 1 1 d .
H27 H 0.0041 0.5181 0.7408 0.041 Uiso 1 1 calc R
C28 C -0.0742(4) 0.5087(3) 0.8134(4) 0.0452(15) Uani 1 1 d .
H28 H -0.1237 0.5377 0.7840 0.054 Uiso 1 1 calc R
C29 C -0.0761(4) 0.4783(3) 0.8815(4) 0.0452(15) Uani 1 1 d .
H29 H -0.1265 0.4865 0.8993 0.050 Uiso 1 1 calc .
C30 C -0.0005(4) 0.4339(3) 0.9255(4) 0.0372(13) Uani 1 1 d .
C31 C 0.0720(4) 0.4234(2) 0.8947(3) 0.0276(11) Uani 1 1 d .
C32 C 0.1459(4) 0.3765(2) 0.9321(3) 0.0284(11) Uani 1 1 d .
C33 C 0.1490(4) 0.3427(3) 1.0018(3) 0.0372(13) Uani 1 1 d .
C34 C 0.2192(5) 0.2938(3) 1.0320(4) 0.0426(14) Uani 1 1 d .
H34 H 0.2234 0.2698 1.0783 0.050 Uiso 1 1 calc .
C35 C 0.2803(5) 0.2822(3) 0.9927(4) 0.0438(14) Uani 1 1 d .
H35 H 0.3261 0.2498 1.0116 0.053 Uiso 1 1 calc R
C36 C 0.2748(4) 0.3191(2) 0.9235(3) 0.0341(12) Uani 1 1 d .
H36 H 0.3185 0.3111 0.8981 0.041 Uiso 1 1 calc R
C37 C 0.0043(5) 0.3983(3) 0.9980(4) 0.0454(15) Uani 1 1 d .
H37 H -0.0435 0.4049 1.0194 0.054 Uiso 1 1 calc R
C38 C 0.0774(5) 0.3555(3) 1.0354(4) 0.0459(15) Uani 1 1 d .
H38 H 0.0809 0.3343 1.0837 0.055 Uiso 1 1 calc R
O100 O 0.4557(4) 0.6784(3) 0.5067(4) 0.0898(19) Uani 1 1 d .
H100 H 0.5103 0.6755 0.5485 0.135 Uiso 1 1 calc R
C101 C 0.4585(6) 0.7284(5) 0.4542(5) 0.085(3) Uani 1 1 d .
H10A H 0.5107 0.7216 0.4346 0.102 Uiso 1 1 calc R
H10B H 0.4731 0.7666 0.4866 0.102 Uiso 1 1 calc R
C102 C 0.3590(6) 0.7322(5) 0.3798(5) 0.085(3) Uani 1 1 d .
H10C H 0.3588 0.7659 0.3435 0.128 Uiso 1 1 calc R
H10D H 0.3079 0.7389 0.3999 0.128 Uiso 1 1 calc R
H10E H 0.3455 0.6944 0.3479 0.128 Uiso 1 1 calc R
C201 C 0.4034(16) 0.0476(14) 0.1113(16) 0.170(16) Uani 0.50 1 d P
O200 O 0.4541(6) 0.1086(5) 0.1511(7) 0.070(3) Uani 0.50 1 d P
C202 C 0.469(2) -0.0062(8) 0.1344(16) 0.203(19) Uani 0.50 1 d P
O1W O 0.4051(3) 0.4484(2) 0.0441(3) 0.0462(10) Uani 1 1 d D
O2W O 0.2981(4) 0.4765(2) 0.1413(4) 0.0678(15) Uani 1 1 d .
O3W O 0.3251(5) 0.5905(3) 0.2292(4) 0.0777(16) Uani 1 1 d D
O4W O 0.5480(9) 0.0584(6) 0.1141(7) 0.083(3) Uani 0.50 1 d P
O5W O 0.3699(11) 0.1237(9) 0.0492(9) 0.121(5) Uani 0.50 1 d P
H1W1 H 0.374(9) 0.462(5) -0.014(8) 0.145 Uiso 1 1 d .
H1W2 H 0.450(6) 0.471(4) 0.081(6) 0.145 Uiso 1 1 d D
H2W1 H 0.293(11) 0.452(6) 0.161(9) 0.145 Uiso 1 1 d .
H2W2 H 0.331(9) 0.473(5) 0.111(8) 0.145 Uiso 1 1 d .
H3W1 H 0.314(9) 0.576(6) 0.271(6) 0.145 Uiso 1 1 d D
H3W2 H 0.297(9) 0.558(3) 0.201(7) 0.145 Uiso 1 1 d D

loop_
_atom_site_aniso_label
_atom_site_aniso_U_11
_atom_site_aniso_U_22
_atom_site_aniso_U_33
_atom_site_aniso_U_23
_atom_site_aniso_U_13
_atom_site_aniso_U_12
Fe 0.0222(4) 0.0282(4) 0.0289(4) -0.0015(3) 0.0087(3) 0.0052(3)
Cr 0.0215(5) 0.0242(5) 0.0225(5) 0.0010(3) 0.0078(4) -0.0003(3)
Cl 0.0399(9) 0.0716(11) 0.0400(9) -0.0096(8) 0.0140(7) -0.0086(7)
O1 0.0295(18) 0.0267(17) 0.0193(17) 0.0010(14) 0.0068(15) -0.0031(14)
O2 0.0259(18) 0.0297(18) 0.0236(18) 0.0014(15) 0.0050(15) -0.0037(15)
O3 0.032(2) 0.039(2) 0.031(2) 0.0018(17) 0.0051(17) -0.0112(17)
O4 0.040(2) 0.042(2) 0.035(2) 0.0173(18) 0.0009(18) -0.0114(18)
O5 0.0210(17) 0.0296(18) 0.0270(18) -0.0007(14) 0.0101(15) -0.0018(14)
O6 0.0193(17) 0.0322(19) 0.0312(19) -0.0031(16) 0.0093(15) -0.0014(14)
O7 0.029(2) 0.030(2) 0.031(2) -0.0048(16) 0.0075(16) -0.0041(15)
O8 0.028(2) 0.047(2) 0.042(2) -0.0144(18) 0.0162(18) -0.0024(17)
O9 0.167(7) 0.091(4) 0.112(5) 0.017(4) 0.089(5) 0.003(5)
O10 0.051(3) 0.126(5) 0.075(4) 0.015(3) 0.020(3) 0.019(3)
O11 0.044(3) 0.117(5) 0.088(4) -0.048(4) 0.006(3) -0.008(3)
O12 0.094(4) 0.097(4) 0.066(3) -0.034(3) 0.045(3) -0.022(3)
N1 0.036(3) 0.032(2) 0.032(2) 0.003(2) 0.009(2) 0.004(2)
N2 0.032(2) 0.030(2) 0.029(2) -0.0017(19) 0.010(2) 0.0039(18)
N3 0.026(2) 0.028(2) 0.023(2) -0.0051(18) 0.0082(18) 0.0004(18)
N4 0.028(2) 0.035(2) 0.032(2) 0.0009(19) 0.009(2) -0.004(2)
N5 0.036(3) 0.051(3) 0.047(3) 0.003(2) 0.019(2) -0.004(2)
N6 0.032(3) 0.031(2) 0.041(3) -0.010(2) 0.012(2) 0.0015(19)
N7 0.028(2) 0.031(2) 0.028(2) -0.0057(19) 0.0078(19) 0.0029(19)
N8 0.024(2) 0.035(2) 0.032(2) -0.007(2) 0.008(2) 0.0068(19)
N9 0.021(2) 0.034(2) 0.027(2) 0.0020(18) 0.0080(19) 0.0042(18)
N10 0.019(2) 0.036(2) 0.026(2) -0.0016(19) 0.0049(19) 0.0064(18)
N11 0.024(2) 0.028(2) 0.027(2) -0.0026(18) 0.0064(18) 0.0005(18)
N12 0.023(2) 0.025(2) 0.028(2) 0.0013(18) 0.0092(18) -0.0007(17)
C1 0.051(4) 0.035(3) 0.033(3) -0.004(3) 0.013(3) -0.012(3)
C2 0.040(3) 0.042(3) 0.034(3) -0.008(3) 0.020(3) -0.010(3)
C3 0.030(3) 0.032(3) 0.028(3) -0.010(2) 0.012(2) -0.004(2)
C4 0.027(3) 0.030(3) 0.031(3) -0.008(2) 0.011(2) 0.002(2)
C5 0.028(3) 0.044(3) 0.040(3) -0.006(3) 0.016(3) 0.003(2)
C6 0.027(3) 0.046(3) 0.037(3) -0.010(3) 0.006(3) 0.010(2)
C7 0.033(3) 0.029(3) 0.032(3) -0.008(2) 0.001(2) 0.009(2)
C8 0.032(3) 0.024(3) 0.027(3) -0.006(2) 0.003(2) 0.003(2)
C9 0.030(3) 0.029(3) 0.025(3) -0.002(2) 0.002(2) 0.000(2)
C10 0.055(4) 0.038(3) 0.039(3) 0.001(3) 0.016(3) 0.002(3)
C11 0.060(4) 0.036(3) 0.048(4) 0.005(3) 0.020(3) -0.010(3)
C12 0.028(3) 0.048(3) 0.025(3) 0.001(2) 0.006(2) 0.002(2)
C13 0.032(3) 0.043(3) 0.034(3) -0.011(3) 0.013(3) 0.002(2)
C14 0.027(3) 0.037(3) 0.031(3) -0.006(2) 0.013(2) 0.004(2)
C15 0.027(3) 0.045(3) 0.030(3) -0.007(2) 0.006(2) 0.009(2)
C16 0.037(3) 0.058(4) 0.044(4) -0.023(3) 0.006(3) 0.016(3)
C17 0.038(3) 0.057(4) 0.054(4) -0.022(3) 0.002(3) 0.028(3)
C18 0.031(3) 0.060(4) 0.043(3) -0.015(3) 0.001(3) 0.015(3)
C19 0.026(3) 0.045(3) 0.032(3) -0.007(2) 0.008(2) 0.008(2)
C20 0.025(3) 0.033(3) 0.029(3) -0.004(2) 0.010(2) 0.001(2)
C21 0.027(3) 0.048(4) 0.044(3) -0.012(3) 0.010(3) 0.005(2)
C22 0.031(3) 0.050(4) 0.044(3) -0.014(3) 0.011(3) 0.000(3)
C23 0.029(3) 0.024(3) 0.024(3) -0.004(2) 0.009(2) 0.001(2)
C24 0.027(3) 0.031(3) 0.029(3) -0.003(2) 0.010(2) 0.001(2)
C25 0.027(3) 0.024(3) 0.022(3) 0.005(2) 0.007(2) 0.002(2)
C26 0.025(3) 0.026(3) 0.025(3) 0.001(2) 0.008(2) 0.000(2)
C27 0.032(3) 0.033(3) 0.034(3) -0.004(2) 0.009(2) 0.003(2)
C28 0.038(3) 0.042(3) 0.051(4) -0.009(3) 0.014(3) 0.011(3)
C29 0.037(3) 0.053(4) 0.049(4) -0.024(3) 0.023(3) -0.004(3)
C30 0.031(3) 0.045(3) 0.038(3) -0.012(3) 0.017(3) -0.003(3)
C31 0.028(3) 0.030(3) 0.025(3) -0.006(2) 0.012(2) -0.004(2)
C32 0.030(3) 0.030(3) 0.023(3) -0.002(2) 0.009(2) -0.009(2)
C33 0.038(3) 0.041(3) 0.030(3) 0.002(2) 0.012(3) -0.009(3)
C34 0.047(4) 0.044(3) 0.029(3) 0.011(3) 0.008(3) -0.006(3)
C35 0.042(3) 0.038(3) 0.044(4) 0.015(3) 0.011(3) 0.003(3)
C36 0.028(3) 0.033(3) 0.036(3) 0.005(2) 0.008(2) 0.001(2)
C37 0.047(4) 0.058(4) 0.043(3) -0.011(3) 0.031(3) -0.015(3)
C38 0.054(4) 0.052(4) 0.042(3) -0.004(3) 0.030(3) -0.014(3)
O100 0.045(3) 0.115(5) 0.080(4) 0.014(4) -0.002(3) -0.020(3)
C101 0.064(5) 0.135(8) 0.063(5) -0.007(5) 0.033(4) -0.034(5)
C102 0.068(5) 0.126(8) 0.058(5) 0.004(5) 0.023(4) -0.008(5)
C201 0.082(14) 0.21(3) 0.14(2) -0.15(2) -0.029(13) 0.057(16)
O200 0.033(5) 0.096(8) 0.076(7) -0.022(6) 0.017(5) 0.002(5)
C202 0.22(3) 0.042(10) 0.14(2) -0.035(12) -0.13(2) -0.010(13)
O1W 0.040(2) 0.063(3) 0.033(2) 0.008(2) 0.0124(19) 0.006(2)
O2W 0.068(3) 0.065(3) 0.088(4) 0.010(3) 0.050(3) 0.017(3)
O3W 0.088(4) 0.066(3) 0.075(4) 0.013(3) 0.030(3) 0.040(3)
O4W 0.078(7) 0.096(8) 0.064(7) 0.008(6) 0.020(6) -0.021(6)
O5W 0.096(10) 0.190(16) 0.093(9) 0.021(10) 0.055(8) 0.045(10)

loop_
_atom_type_symbol
_atom_type_description
_atom_type_scat_dispersion_real
_atom_type_scat_dispersion_imag
_atom_type_scat_source
Fe Fe 0.3463 0.8444 'International Tables Vol C Tables 4.2.6.8 and 6.1.1.4'
Cr Cr 0.3209 0.6236 'International Tables Vol C Tables 4.2.6.8 and 6.1.1.4'
Cl Cl 0.1484 0.1585 'International Tables Vol C Tables 4.2.6.8 and 6.1.1.4'
C C 0.0033 0.0016 'International Tables Vol C Tables 4.2.6.8 and 6.1.1.4'
H H 0.0000 0.0000 'International Tables Vol C Tables 4.2.6.8 and 6.1.1.4'
O O 0.0106 0.0060 'International Tables Vol C Tables 4.2.6.8 and 6.1.1.4'
N N 0.0061 0.0033 'International Tables Vol C Tables 4.2.6.8 and 6.1.1.4'

loop_
_geom_angle_atom_site_label_1
_geom_angle_atom_site_label_2
_geom_angle_atom_site_label_3
_geom_angle
N3 Fe N8 166.59(16)
N3 Fe N7 115.56(15)
N8 Fe N7 74.23(15)
N3 Fe N4 73.73(16)
N8 Fe N4 116.13(17)
N7 Fe N4 93.54(16)
N3 Fe N2 74.04(15)
N8 Fe N2 96.34(16)
N7 Fe N2 96.62(16)
N4 Fe N2 147.51(16)
N3 Fe N9 97.90(15)
N8 Fe N9 72.74(15)
N7 Fe N9 146.54(15)
N4 Fe N9 96.14(15)
N2 Fe N9 92.19(15)
O6 Cr O2 91.50(14)
O6 Cr O5 83.17(13)
O2 Cr O5 96.08(14)
O6 Cr O1 89.39(14)
O2 Cr O1 83.39(13)
O5 Cr O1 172.53(14)
O6 Cr N11 174.32(15)
O2 Cr N11 92.15(15)
O5 Cr N11 92.12(15)
O1 Cr N11 95.34(15)
O6 Cr N12 96.41(15)
O2 Cr N12 169.93(15)
O5 Cr N12 91.05(15)
O1 Cr N12 90.46(14)
N11 Cr N12 80.46(16)
O11 Cl O12 111.6(4)
O11 Cl O9 111.7(5)
O12 Cl O9 110.5(4)
O11 Cl O10 106.4(4)
O12 Cl O10 109.6(4)
O9 Cl O10 106.8(4)
C23 O1 Cr 111.9(3)
C24 O2 Cr 113.3(3)
C25 O5 Cr 114.1(3)
C26 O6 Cr 114.7(3)
C1 N1 N2 111.6(4)
C1 N1 H1N 124.2
N2 N1 H1N 124.2
C3 N2 N1 104.4(4)
C3 N2 Fe 115.5(3)
N1 N2 Fe 140.0(3)
C8 N3 C4 120.1(4)
C8 N3 Fe 119.9(3)
C4 N3 Fe 119.9(3)
C9 N4 N5 105.0(4)
C9 N4 Fe 115.9(3)
N5 N4 Fe 139.1(4)
C11 N5 N4 112.3(5)
C11 N5 H5N 123.9
N4 N5 H5N 123.9
C22 N6 N7 111.8(4)
C22 N6 H6N 124.1
N7 N6 H6N 124.1
N6 N7 C20 104.9(4)
N6 N7 Fe 138.4(3)
C20 N7 Fe 116.6(3)
C15 N8 C19 119.8(4)
C15 N8 Fe 121.3(3)
C19 N8 Fe 118.8(3)
N10 N9 C14 105.0(4)
N10 N9 Fe 138.7(3)
C14 N9 Fe 116.4(3)
C12 N10 N9 112.3(4)
C12 N10 H10N 123.8
N9 N10 H10N 123.8
C27 N11 C31 118.6(4)
C27 N11 Cr 128.1(4)
C31 N11 Cr 113.0(3)
C36 N12 C32 118.6(4)
C36 N12 Cr 128.7(3)
C32 N12 Cr 112.7(3)
N1 C1 C2 108.6(5)
N1 C1 H1 125.7
C2 C1 H1 125.7
C1 C2 C3 104.5(5)
C1 C2 H2 127.8
C3 C2 H2 127.8
N2 C3 C2 110.9(5)
N2 C3 C4 116.6(4)
C2 C3 C4 132.5(5)
N3 C4 C5 122.0(5)
N3 C4 C3 113.9(4)
C5 C4 C3 124.1(5)
C6 C5 C4 117.2(5)
C6 C5 H5 121.4
C4 C5 H5 121.4
C7 C6 C5 121.0(5)
C7 C6 H6 119.5
C5 C6 H6 119.5
C6 C7 C8 119.0(5)
C6 C7 H7 120.5
C8 C7 H7 120.5
N3 C8 C7 120.7(5)
N3 C8 C9 113.3(4)
C7 C8 C9 126.0(5)
N4 C9 C10 110.9(5)
N4 C9 C8 116.9(4)
C10 C9 C8 132.2(5)
C11 C10 C9 104.8(5)
C11 C10 H10 127.6
C9 C10 H10 127.6
N5 C11 C10 107.0(5)
N5 C11 H11 126.5
C10 C11 H11 126.5
N10 C12 C13 107.6(5)
N10 C12 H12 126.2
C13 C12 H12 126.2
C12 C13 C14 104.5(5)
C12 C13 H13 127.8
C14 C13 H13 127.8
N9 C14 C13 110.6(5)
N9 C14 C15 116.2(4)
C13 C14 C15 133.1(5)
N8 C15 C16 121.9(5)
N8 C15 C14 112.9(4)
C16 C15 C14 125.2(5)
C17 C16 C15 117.7(5)
C17 C16 H16 121.1
C15 C16 H16 121.1
C18 C17 C16 120.6(5)
C18 C17 H17 119.7
C16 C17 H17 119.7
C17 C18 C19 118.7(5)
C17 C18 H18 120.7
C19 C18 H18 120.7
N8 C19 C18 121.3(5)
N8 C19 C20 113.8(4)
C18 C19 C20 125.0(5)
N7 C20 C21 111.0(4)
N7 C20 C19 116.5(4)
C21 C20 C19 132.6(5)
C22 C21 C20 104.4(5)
C22 C21 H21 127.8
C20 C21 H21 127.8
N6 C22 C21 107.9(5)
N6 C22 H22 126.0
C21 C22 H22 126.0
O3 C23 O1 125.5(4)
O3 C23 C24 120.7(4)
O1 C23 C24 113.8(4)
O4 C24 O2 126.3(5)
O4 C24 C23 119.6(4)
O2 C24 C23 114.0(4)
O7 C25 O5 125.7(5)
O7 C25 C26 120.3(4)
O5 C25 C26 113.9(4)
O8 C26 O6 125.2(5)
O8 C26 C25 121.9(4)
O6 C26 C25 112.9(4)
N11 C27 C28 121.8(5)
N11 C27 H27 119.1
C28 C27 H27 119.1
C29 C28 C27 120.0(5)
C29 C28 H28 120.0
C27 C28 H28 120.0
C28 C29 C30 119.5(5)
C28 C29 H29 120.2
C30 C29 H29 120.2
C31 C30 C29 117.1(5)
C31 C30 C37 118.5(5)
C29 C30 C37 124.3(5)
N11 C31 C30 123.0(5)
N11 C31 C32 116.8(4)
C30 C31 C32 120.1(5)
N12 C32 C33 122.6(5)
N12 C32 C31 116.9(4)
C33 C32 C31 120.4(5)
C32 C33 C34 117.6(5)
C32 C33 C38 119.2(5)
C34 C33 C38 123.0(5)
C35 C34 C33 119.2(5)
C35 C34 H34 120.4
C33 C34 H34 120.4
C34 C35 C36 120.3(5)
C34 C35 H35 119.8
C36 C35 H35 119.8
N12 C36 C35 121.6(5)
N12 C36 H36 119.2
C35 C36 H36 119.2
C38 C37 C30 121.0(5)
C38 C37 H37 119.5
C30 C37 H37 119.5
C37 C38 C33 120.8(5)
C37 C38 H38 119.6
C33 C38 H38 119.6
C101 O100 H100 109.5
O100 C101 C102 107.9(7)
O100 C101 H10A 110.1
C102 C101 H10A 110.1
O100 C101 H10B 110.1
C102 C101 H10B 110.1
H10A C101 H10B 108.4
C101 C102 H10C 109.5
C101 C102 H10D 109.5
H10C C102 H10D 109.5
C101 C102 H10E 109.5
H10C C102 H10E 109.5
H10D C102 H10E 109.5
C202 C201 O200 115.5(15)
C202 C201 O5W 146(3)
O200 C201 O5W 57.6(13)
C201 O200 O5W 72.7(13)
H1W1 O1W H1W2 119(10)
H2W1 O2W H2W2 118(10)
H3W1 O3W H3W2 87(10)
O200 O5W C201 49.7(8)

loop_
_geom_bond_atom_site_label_1
_geom_bond_atom_site_label_2
_geom_bond_distance
Fe N3 2.131(4)
Fe N8 2.141(4)
Fe N7 2.161(4)
Fe N4 2.191(4)
Fe N2 2.214(4)
Fe N9 2.222(4)
Cr O6 1.941(3)
Cr O2 1.955(3)
Cr O5 1.958(3)
Cr O1 1.970(3)
Cr N11 2.062(4)
Cr N12 2.062(4)
Cl O11 1.415(5)
Cl O12 1.418(5)
Cl O9 1.425(6)
Cl O10 1.459(6)
O1 C23 1.299(6)
O2 C24 1.294(6)
O3 C23 1.218(6)
O4 C24 1.217(6)
O5 C25 1.288(6)
O6 C26 1.292(6)
O7 C25 1.221(6)
O8 C26 1.217(6)
N1 C1 1.326(7)
N1 N2 1.356(6)
N1 H1N 0.8600
N2 C3 1.350(7)
N3 C8 1.342(6)
N3 C4 1.349(7)
N4 C9 1.340(7)
N4 N5 1.358(6)
N5 C11 1.335(8)
N5 H5N 0.8600
N6 C22 1.330(7)
N6 N7 1.338(6)
N6 H6N 0.8600
N7 C20 1.345(7)
N8 C15 1.344(7)
N8 C19 1.346(7)
N9 N10 1.335(6)
N9 C14 1.351(6)
N10 C12 1.328(7)
N10 H10N 0.8600
N11 C27 1.327(7)
N11 C31 1.366(6)
N12 C36 1.327(7)
N12 C32 1.372(6)
C1 C2 1.364(8)
C1 H1 0.9300
C2 C3 1.395(8)
C2 H2 0.9300
C3 C4 1.464(8)
C4 C5 1.402(7)
C5 C6 1.384(8)
C5 H5 0.9300
C6 C7 1.376(8)
C6 H6 0.9300
C7 C8 1.398(8)
C7 H7 0.9300
C8 C9 1.455(8)
C9 C10 1.401(8)
C10 C11 1.391(9)
C10 H10 0.9300
C11 H11 0.9300
C12 C13 1.381(8)
C12 H12 0.9300
C13 C14 1.389(7)
C13 H13 0.9300
C14 C15 1.467(7)
C15 C16 1.399(8)
C16 C17 1.382(8)
C16 H16 0.9300
C17 C18 1.379(8)
C17 H17 0.9300
C18 C19 1.393(8)
C18 H18 0.9300
C19 C20 1.454(7)
C20 C21 1.386(8)
C21 C22 1.372(8)
C21 H21 0.9300
C22 H22 0.9300
C23 C24 1.557(7)
C25 C26 1.553(7)
C27 C28 1.412(8)
C27 H27 0.9300
C28 C29 1.353(9)
C28 H28 0.9300
C29 C30 1.421(9)
C29 H29 0.9300
C30 C31 1.393(7)
C30 C37 1.440(8)
C31 C32 1.425(7)
C32 C33 1.389(7)
C33 C34 1.414(8)
C33 C38 1.424(8)
C34 C35 1.355(9)
C34 H34 0.9300
C35 C36 1.406(8)
C35 H35 0.9300
C36 H36 0.9300
C37 C38 1.356(9)
C37 H37 0.9300
C38 H38 0.9300
O100 C101 1.422(10)
O100 H100 0.8200
C101 C102 1.478(11)
C101 H10A 0.9700
C101 H10B 0.9700
C102 H10C 0.9600
C102 H10D 0.9600
C102 H10E 0.9600
C201 C202 1.45(3)
C201 O200 1.53(3)
C201 O5W 1.91(4)
O200 O5W 1.691(17)
O1W H1W1 0.96(12)
O1W H1W2 0.85(2)
O2W H2W1 0.65(12)
O2W H2W2 0.84(13)
O3W H3W1 0.86(2)
O3W H3W2 0.86(2)
